data_7702817
loop_
_publ_author_name
'Kumagai, Hitoshi'
'Oka, Yoshimi'
'Inoue, Katsuya'
'Kurmoo, Mohamedally'

_publ_section_title
;
 Hydrothermal synthesis, structure and magnetism of square-grid
 cobalt(ii)-carboxylate layered compounds with and without pillars
;
_journal_issue 18
_journal_name_full 'Journal of the Chemical Society, Dalton Transactions'
_journal_page_first 3442
_journal_paper_doi 10.1039/b202995b
_journal_year 2002
_chemical_formula_moiety 'C18 H18 Co O6 '
_chemical_formula_sum 'C18 H18 Co O6'
_chemical_formula_weight 389.27
_space_group_IT_number 15
_space_group_name_Hall '-C 2yc'
_space_group_name_H-M_alt 'C 1 2/c 1'
_symmetry_cell_setting monoclinic
_symmetry_Int_Tables_number 15
_symmetry_space_group_name_H-M 'C 1 2/c 1'
_cell_angle_alpha 90
_cell_angle_beta 92.101(4)
_cell_angle_gamma 90
_cell_formula_units_Z 4
_cell_length_a 36.564(5)
_cell_length_b 6.4037(9)
_cell_length_c 7.327(1)
_cell_measurement_temperature 288.2
_cell_volume 1714.4(4)
_computing_data_reduction 'teXsan Ver. 1.11'
_computing_publication_material 'teXsan Ver. 1.11'
_computing_structure_refinement 'teXsan Ver. 1.10'
_computing_structure_solution SHELXS86
_diffrn_measured_fraction_theta_full 0.9098
_diffrn_measured_fraction_theta_max 0.9098
_diffrn_radiation_type 'Mo K\a'
_diffrn_radiation_wavelength 0.7107
_diffrn_reflns_av_R_equivalents 0.034
_diffrn_reflns_limit_h_max 46
_diffrn_reflns_limit_h_min -36
_diffrn_reflns_limit_k_max 8
_diffrn_reflns_limit_k_min -8
_diffrn_reflns_limit_l_max 8
_diffrn_reflns_limit_l_min -9
_diffrn_reflns_number 3986
_diffrn_reflns_theta_full 28.40
_diffrn_reflns_theta_max 28.40
_exptl_absorpt_coefficient_mu 1.032
_exptl_absorpt_correction_type none
_exptl_crystal_colour pink
_exptl_crystal_density_diffrn 1.508
_exptl_crystal_density_method 'not measured'
_exptl_crystal_description plate
_exptl_crystal_size_max 0.100
_exptl_crystal_size_mid 0.100
_exptl_crystal_size_min 0.005
_refine_diff_density_max 0.81
_refine_diff_density_min -0.67
_refine_ls_extinction_method none
_refine_ls_goodness_of_fit_ref 1.252
_refine_ls_hydrogen_treatment noref
_refine_ls_number_parameters 115
_refine_ls_number_reflns 1957
_refine_ls_R_factor_gt 0.0428
_refine_ls_shift/su_max 0.0002
_refine_ls_structure_factor_coef Fsqd
_refine_ls_weighting_details 'w = 1/[\s^2^(Fo^2^) + (0.05000(Max(Fo^2^,0) + 2Fc^2^)/3)^2^]'
_refine_ls_weighting_scheme calc
_refine_ls_wR_factor_ref 0.1272
_reflns_number_gt 1394
_reflns_number_total 1957
_reflns_threshold_expression F^2^>2.0\s(F^2^)
_cod_data_source_file b202995b.txt
_cod_data_source_block 5/14B
_cod_original_cell_volume 1714.5(4)
_cod_original_formula_sum 'C18 H18 Co O6 '
_cod_database_code 7702817

loop_
_symmetry_equiv_pos_as_xyz
x,y,z
-x,y,1/2-z
-x,-y,-z
x,-y,1/2+z
1/2+x,1/2+y,z
1/2-x,1/2+y,1/2-z
1/2-x,1/2-y,-z
1/2+x,1/2-y,1/2+z

loop_
_atom_site_label
_atom_site_type_symbol
_atom_site_fract_x
_atom_site_fract_y
_atom_site_fract_z
_atom_site_U_iso_or_equiv
_atom_site_adp_type
_atom_site_occupancy
_atom_site_calc_flag
_atom_site_refinement_flags
Co1 Co 0.2500 0.2500 0.5000 0.0236(2) Uani 1.00 d S
O1 O 0.22071(6) 0.1641(4) 0.2604(3) 0.0314(6) Uani 1.00 d .
O2 O 0.20911(6) 0.1635(4) 0.6719(3) 0.0325(6) Uani 1.00 d .
O3 O 0.27708(7) -0.0374(4) 0.5150(3) 0.0342(7) Uani 1.00 d .
C1 C 0.19931(9) 0.0081(5) 0.2374(4) 0.0266(8) Uani 1.00 d .
C2 C 0.16081(10) 0.0247(6) 0.2874(5) 0.0347(10) Uani 1.00 d .
C3 C 0.14653(10) 0.1980(6) 0.3525(5) 0.0352(10) Uani 1.00 d .
C4 C 0.10858(10) 0.2252(6) 0.4036(5) 0.0368(10) Uani 1.00 d .
C5 C 0.0815(1) 0.0806(7) 0.3624(6) 0.047(1) Uani 1.00 d .
C6 C 0.0461(1) 0.1155(8) 0.4130(7) 0.056(1) Uani 1.00 d .
C7 C 0.0371(1) 0.2915(8) 0.5052(7) 0.058(1) Uani 1.00 d .
C8 C 0.0634(1) 0.4372(8) 0.5479(7) 0.059(1) Uani 1.00 d .
C9 C 0.0989(1) 0.4065(7) 0.4955(6) 0.050(1) Uani 1.00 d .
H1 H 0.1451 -0.0966 0.2573 0.0485 Uiso 1.00 calc .
H2 H 0.1635 0.3122 0.3774 0.0485 Uiso 1.00 calc .
H3 H 0.0851 -0.0473 0.2876 0.0485 Uiso 1.00 calc .
H4 H 0.0261 0.0237 0.4060 0.0485 Uiso 1.00 calc .
H5 H 0.0121 0.3092 0.5486 0.0485 Uiso 1.00 calc .
H6 H 0.0592 0.5762 0.5915 0.0485 Uiso 1.00 calc .
H7 H 0.1179 0.4785 0.5421 0.0485 Uiso 1.00 calc .
H8 H 0.2678 -0.1468 0.5877 0.0410 Uiso 1.00 calc .
H9 H 0.2987 -0.0586 0.4493 0.0410 Uiso 1.00 calc .

loop_
_atom_site_aniso_label
_atom_site_aniso_U_11
_atom_site_aniso_U_22
_atom_site_aniso_U_33
_atom_site_aniso_U_12
_atom_site_aniso_U_13
_atom_site_aniso_U_23
Co1 0.0298(3) 0.0179(3) 0.0234(3) -0.0007(3) 0.0031(2) -0.0011(3)
O1 0.038(1) 0.028(1) 0.028(1) -0.006(1) -0.0002(10) -0.003(1)
O2 0.036(1) 0.026(1) 0.036(1) 0.000(1) 0.007(1) 0.005(1)
O3 0.047(1) 0.022(1) 0.034(1) 0.003(1) 0.010(1) 0.004(1)
C1 0.034(2) 0.025(2) 0.020(2) -0.001(1) 0.000(1) 0.001(1)
C2 0.035(2) 0.031(2) 0.038(2) -0.002(2) 0.003(2) -0.004(2)
C3 0.034(2) 0.038(2) 0.034(2) 0.002(2) 0.000(1) -0.006(2)
C4 0.036(2) 0.040(2) 0.034(2) 0.010(2) 0.003(1) -0.001(2)
C5 0.042(2) 0.048(2) 0.050(2) 0.003(2) 0.006(2) -0.010(2)
C6 0.038(2) 0.066(3) 0.065(3) -0.003(2) 0.010(2) 0.001(3)
C7 0.038(2) 0.072(4) 0.066(3) 0.015(2) 0.013(2) 0.004(3)
C8 0.060(3) 0.057(3) 0.061(3) 0.025(2) 0.010(2) -0.013(2)
C9 0.044(2) 0.054(3) 0.053(3) 0.009(2) -0.001(2) -0.016(2)

loop_
_atom_type_symbol
_atom_type_description
_atom_type_scat_dispersion_real
_atom_type_scat_dispersion_imag
_atom_type_scat_source
O O 0.011 0.006
;International Tables for Crystallography
(1992, Vol. C, Tables 4.2.6.8 and 6.1.1.1)
;
C C 0.003 0.002
;International Tables for Crystallography
(1992, Vol. C, Tables 4.2.6.8 and 6.1.1.1)
;
H H 0.000 0.000
;International Tables for Crystallography
(1992, Vol. C, Table 6.1.1.2)
;
Co Co 0.349 0.972
;International Tables for Crystallography
(1992, Vol. C, Tables 4.2.6.8 and 6.1.1.1)
;

loop_
_geom_angle_atom_site_label_1
_geom_angle_atom_site_label_2
_geom_angle_atom_site_label_3
_geom_angle
_geom_angle_site_symmetry_1
_geom_angle_site_symmetry_3
_geom_angle_publ_flag
CO1 CO1 CO1 97.7 4_555 4_554 yes
CO1 CO1 CO1 180.0 4_555 4_564 yes
CO1 CO1 CO1 82.3 4_555 4_565 yes
CO1 CO1 O1 116.35(7) 4_555 . yes
CO1 CO1 O1 21.84(4) 4_555 4_555 yes
CO1 CO1 O1 158.16(4) 4_555 6_555 yes
CO1 CO1 O1 143.06(2) 4_555 7_555 yes
CO1 CO1 O1 76.71(3) 4_555 6_545 yes
CO1 CO1 O1 36.94(2) 4_555 1_556 yes
CO1 CO1 O1 63.65(7) 4_555 7_556 yes
CO1 CO1 O1 103.29(3) 4_555 4_565 yes
CO1 CO1 O2 49.03(7) 4_555 . yes
CO1 CO1 O2 19.73(2) 4_555 4_555 yes
CO1 CO1 O2 160.27(2) 4_555 6_555 yes
CO1 CO1 O2 24.90(3) 4_555 6_546 yes
CO1 CO1 O2 90.40(4) 4_555 4_554 yes
CO1 CO1 O2 89.60(4) 4_555 6_556 yes
CO1 CO1 O2 130.97(7) 4_555 7_556 yes
CO1 CO1 O2 155.10(3) 4_555 4_564 yes
CO1 CO1 O3 52.71(7) 4_555 . yes
CO1 CO1 O3 25.16(3) 4_555 4_555 yes
CO1 CO1 O3 154.84(3) 4_555 6_555 yes
CO1 CO1 O3 50.87(3) 4_555 7_546 yes
CO1 CO1 O3 117.12(3) 4_555 4_554 yes
CO1 CO1 O3 62.88(3) 4_555 6_556 yes
CO1 CO1 O3 127.29(7) 4_555 7_556 yes
CO1 CO1 O3 129.13(3) 4_555 1_565 yes
CO1 CO1 C1 97.13(6) 4_555 . yes
CO1 CO1 C1 37.12(6) 4_555 4_555 yes
CO1 CO1 C1 142.88(6) 4_555 6_555 yes
CO1 CO1 C1 149.24(3) 4_555 7_555 yes
CO1 CO1 C1 70.96(3) 4_555 6_545 yes
CO1 CO1 C1 33.66(3) 4_555 7_546 yes
CO1 CO1 C1 30.76(3) 4_555 1_556 yes

loop_
_geom_bond_atom_site_label_1
_geom_bond_atom_site_label_2
_geom_bond_distance
_geom_bond_site_symmetry_2
_geom_bond_publ_flag
CO1 CO1 4.866 4_555 yes
CO1 CO1 4.866 4_554 yes
CO1 CO1 4.866 4_564 yes
CO1 CO1 4.866 4_565 yes
CO1 O1 2.096(2) . yes
CO1 O1 3.460(2) 4_555 yes
CO1 O1 3.460(2) 6_555 yes
CO1 O1 5.739(2) 7_555 yes
CO1 O1 4.360(2) 6_545 yes
CO1 O1 5.739(2) 1_556 yes
CO1 O1 2.096(2) 7_556 yes
CO1 O1 4.360(2) 4_565 yes
CO1 O2 2.066(2) . yes
CO1 O2 5.833(2) 4_555 yes
CO1 O2 5.833(2) 6_555 yes
CO1 O2 4.675(2) 6_546 yes
CO1 O2 3.842(2) 4_554 yes
CO1 O2 3.842(2) 6_556 yes
CO1 O2 2.066(2) 7_556 yes
CO1 O2 4.675(2) 4_564 yes
CO1 O3 2.091(2) . yes
CO1 O3 4.099(2) 4_555 yes
CO1 O3 4.099(2) 6_555 yes
CO1 O3 4.670(2) 7_546 yes
CO1 O3 3.965(2) 4_554 yes
CO1 O3 3.965(2) 6_556 yes
CO1 O3 2.091(2) 7_556 yes
CO1 O3 4.670(2) 1_565 yes
CO1 C1 3.046(3) . yes
CO1 C1 3.071(3) 4_555 yes
CO1 C1 3.071(3) 6_555 yes
CO1 C1 5.981(3) 7_555 yes
CO1 C1 5.410(3) 6_545 yes
CO1 C1 5.517(3) 7_546 yes
CO1 C1 5.981(3) 1_556 yes
CO1 C1 3.046(3) 7_556 yes
CO1 C1 5.517(3) 1_565 yes
CO1 C1 5.410(3) 4_565 yes
CO1 C2 3.843(4) . yes
CO1 C2 4.321(4) 4_555 yes
CO1 C2 4.321(4) 6_555 yes
CO1 C2 3.843(4) 7_556 yes
CO1 C3 3.911(4) . yes
CO1 C3 5.471(4) 4_555 yes
CO1 C3 5.471(4) 6_555 yes
CO1 C3 5.848(4) 6_545 yes
CO1 C3 3.911(4) 7_556 yes
CO1 C3 5.848(4) 4_565 yes
CO1 C4 5.196(4) . yes
CO1 C4 5.196(4) 7_556 yes
CO1 C9 5.613(4) . yes
CO1 C9 5.613(4) 7_556 yes
CO1 H1 4.724 . no
CO1 H1 4.447 4_555 no
CO1 H1 4.447 6_555 no
CO1 H1 5.907 7_546 no
CO1 H1 4.724 7_556 no
CO1 H1 5.907 1_565 no
CO1 H2 3.279 . no
CO1 H2 5.590 4_555 no
CO1 H2 5.590 6_555 no
CO1 H2 5.113 6_545 no
CO1 H2 3.279 7_556 no
CO1 H2 5.113 4_565 no
CO1 H7 5.068 . no
CO1 H7 5.068 7_556 no
CO1 H8 2.694 . no
CO1 H8 4.381 4_555 no
CO1 H8 4.381 6_555 no
CO1 H8 3.966 7_546 no
CO1 H8 3.183 4_554 no
CO1 H8 3.183 6_556 no
CO1 H8 2.694 7_556 no
CO1 H8 3.966 1_565 no
CO1 H9 2.694 . no
CO1 H9 3.883 4_555 no
CO1 H9 3.883 6_555 no
CO1 H9 4.792 7_546 no
CO1 H9 4.635 4_554 no
CO1 H9 4.635 6_556 no
CO1 H9 2.694 7_556 no
CO1 H9 4.792 1_565 no
O1 O1 4.224(2) 4_555 yes
O1 O1 3.859(3) 6_555 yes
O1 O1 4.579(5) 7_555 yes
O1 O1 3.859(3) 6_545 yes
O1 O1 4.224(2) 4_554 yes
O1 O1 4.192(4) 7_556 yes
O1 O1 5.650(4) 4_564 yes
O1 O1 5.650(4) 4_565 yes
O1 O2 3.060(3) . yes
O1 O2 5.238(3) 6_555 yes
O1 O2 5.244(3) 6_545 yes
O1 O2 5.778(3) 6_546 yes
O1 O2 5.901(3) 7_546 yes
O1 O2 4.318(3) 1_554 yes
O1 O2 2.232(3) 4_554 yes
O1 O2 5.773(3) 6_556 yes
O1 O2 2.821(3) 7_556 yes
O1 O2 4.373(3) 4_564 yes
O1 O3 3.019(3) . yes
O1 O3 5.886(3) 4_555 yes
O1 O3 2.783(3) 6_555 yes
O1 O3 4.927(3) 6_545 yes
O1 O3 4.337(3) 7_546 yes
O1 O3 2.900(3) 4_554 yes
O1 O3 5.640(3) 6_556 yes
O1 O3 2.901(3) 7_556 yes
O1 O3 5.796(3) 1_565 yes
O1 C1 1.276(4) . yes
O1 C1 3.774(4) 4_555 yes
O1 C1 3.661(4) 6_555 yes
O1 C1 5.201(4) 7_555 yes
O1 C1 5.119(4) 6_545 yes
O1 C1 4.037(4) 4_554 yes
O1 C1 5.070(4) 7_556 yes
O1 C1 5.462(4) 1_565 yes
O1 C2 2.380(4) . yes
O1 C2 4.668(4) 4_555 yes
O1 C2 4.933(4) 6_555 yes
O1 C2 5.981(4) 6_545 yes
O1 C2 4.209(4) 4_554 yes
O1 C2 5.715(4) 7_556 yes
O1 C2 5.936(4) 1_565 yes
O1 C3 2.827(4) . yes
O1 C3 5.694(4) 4_555 yes
O1 C3 5.784(4) 6_545 yes
O1 C3 4.591(4) 4_554 yes
O1 C3 5.602(4) 7_556 yes
O1 C3 5.690(4) 4_564 yes
O1 C4 4.287(4) . yes
O1 C4 5.392(4) 4_554 yes
O1 C5 5.200(5) . yes
O1 C5 5.983(5) 4_554 yes
O1 C9 5.076(5) . yes
O1 C9 5.524(5) 4_564 yes
O1 H1 3.230 . no
O1 H1 4.673 4_555 no
O1 H1 5.148 6_555 no
O1 H1 4.548 4_554 no
O1 H1 5.482 1_565 no
O1 H2 2.477 . no
O1 H2 5.900 4_555 no
O1 H2 5.916 1_545 no
O1 H2 4.932 6_545 no
O1 H2 4.596 4_554 no
O1 H2 4.915 7_556 no
O1 H2 4.802 4_564 no
O1 H3 5.150 . no
O1 H3 5.990 4_554 no
O1 H7 4.798 . no
O1 H7 5.761 4_554 no
O1 H7 4.636 4_564 no
O1 H8 3.518 . no
O1 H8 2.868 6_555 no
O1 H8 5.807 6_545 no
O1 H8 3.516 7_546 no
O1 H8 5.644 1_554 no
O1 H8 2.177 4_554 no
O1 H8 4.931 6_556 no
O1 H8 3.306 7_556 no
O1 H8 5.280 1_565 no
O1 H9 3.433 . no
O1 H9 5.745 4_555 no
O1 H9 2.436 6_555 no
O1 H9 5.801 7_555 no
O1 H9 4.920 6_545 no
O1 H9 4.492 7_546 no
O1 H9 3.776 4_554 no
O1 H9 3.394 7_556 no
O1 H9 5.876 1_565 no
O2 O2 4.220(2) 4_555 yes
O2 O2 4.500(3) 6_546 yes
O2 O2 4.220(2) 4_554 yes
O2 O2 4.500(3) 6_556 yes
O2 O2 4.131(5) 7_556 yes
O2 O2 5.678(5) 7_557 yes
O2 O2 5.657(4) 4_564 yes
O2 O2 5.657(4) 4_565 yes
O2 O3 3.060(3) . yes
O2 O3 3.563(3) 4_555 yes
O2 O3 5.426(3) 6_555 yes
O2 O3 5.057(3) 6_546 yes
O2 O3 4.273(3) 7_546 yes
O2 O3 5.556(4) 4_554 yes
O2 O3 3.017(3) 6_556 yes
O2 O3 2.813(3) 7_556 yes
O2 O3 5.822(3) 1_565 yes
O2 C1 3.342(4) . yes
O2 C1 1.256(4) 4_555 yes
O2 C1 5.081(4) 6_555 yes
O2 C1 5.476(4) 7_546 yes
O2 C1 4.290(4) 1_556 yes
O2 C1 5.810(4) 6_556 yes
O2 C1 3.989(4) 7_556 yes
O2 C1 5.340(4) 4_565 yes
O2 C2 3.388(4) . yes
O2 C2 2.323(4) 4_555 yes
O2 C2 4.983(4) 1_556 yes
O2 C2 5.157(4) 7_556 yes
O2 C2 5.565(4) 4_565 yes
O2 C3 3.220(4) . yes
O2 C3 3.545(4) 4_555 yes
O2 C3 5.567(4) 1_556 yes
O2 C3 5.362(4) 7_556 yes
O2 C3 4.892(4) 4_565 yes
O2 C4 4.123(4) . yes
O2 C4 4.801(4) 4_555 yes
O2 C4 5.673(4) 4_565 yes
O2 C5 5.141(5) . yes
O2 C5 5.162(5) 4_555 yes
O2 C8 5.650(5) . yes
O2 C9 4.466(5) . yes
O2 C9 5.990(5) 4_555 yes
O2 C9 5.490(5) 4_565 yes
O2 H1 4.119 . no
O2 H1 2.484 4_555 no
O2 H1 5.234 1_556 no
O2 H2 2.842 . no
O2 H2 3.809 4_555 no
O2 H2 5.572 1_556 no
O2 H2 4.686 7_556 no
O2 H2 4.062 4_565 no
O2 H3 5.419 . no
O2 H3 4.702 4_555 no
O2 H7 3.984 . no
O2 H7 5.571 1_545 no
O2 H7 4.940 4_565 no
O2 H8 3.004 . no
O2 H8 3.663 4_555 no
O2 H8 5.789 6_555 no
O2 H8 5.534 6_546 no
O2 H8 3.924 7_546 no
O2 H8 4.859 4_554 no
O2 H8 2.277 6_556 no
O2 H8 3.745 7_556 no
O2 H8 4.959 1_565 no
O2 H9 3.975 . no
O2 H9 3.850 4_555 no
O2 H9 4.886 6_555 no
O2 H9 5.406 6_546 no
O2 H9 3.982 7_546 no
O2 H9 3.319 6_556 no
O2 H9 2.693 7_556 no
O3 O3 3.6949(6) 4_555 yes
O3 O3 5.357(4) 6_555 yes
O3 O3 5.357(4) 6_545 yes
O3 O3 5.151(4) 6_546 yes
O3 O3 3.369(5) 7_546 yes
O3 O3 3.6949(6) 4_554 yes
O3 O3 5.151(4) 6_556 yes
O3 O3 4.182(5) 7_556 yes
O3 C1 3.447(4) . yes
O3 C1 3.334(4) 4_555 yes
O3 C1 4.060(4) 6_555 yes
O3 C1 3.572(4) 6_545 yes
O3 C1 3.606(4) 7_546 yes
O3 C1 3.925(4) 7_556 yes
O3 C2 4.527(4) . yes
O3 C2 4.763(4) 4_555 yes
O3 C2 4.837(4) 6_555 yes
O3 C2 4.278(4) 6_545 yes
O3 C2 4.093(4) 7_546 yes
O3 C2 4.218(4) 7_556 yes
O3 C3 5.105(4) . yes
O3 C3 5.552(4) 4_555 yes
O3 C3 4.299(4) 6_545 yes
O3 C3 5.586(4) 6_546 yes
O3 C3 5.142(4) 7_546 yes
O3 C3 3.643(4) 7_556 yes
O3 C4 5.490(4) 6_545 yes
O3 C4 4.653(4) 7_556 yes
O3 C5 5.981(5) 7_556 yes
O3 C8 5.902(5) 7_556 yes
O3 C9 5.994(5) 6_545 yes
O3 C9 5.688(5) 6_546 yes
O3 C9 4.614(5) 7_556 yes
O3 H1 5.133 . no
O3 H1 5.275 4_555 no
O3 H1 4.524 6_555 no
O3 H1 5.033 6_545 no
O3 H1 4.004 7_546 no
O3 H1 5.199 7_556 no
O3 H2 4.791 . no
O3 H2 5.310 4_555 no
O3 H2 5.941 1_545 no
O3 H2 3.791 6_545 no
O3 H2 4.975 6_546 no
O3 H2 5.462 7_546 no
O3 H2 2.700 7_556 no
O3 H3 5.832 7_546 no
O3 H7 5.707 6_545 no
O3 H7 4.937 6_546 no
O3 H7 3.897 7_556 no
O3 H8 0.950 . no
O3 H8 4.384 4_555 no
O3 H8 5.284 6_555 no
O3 H8 5.171 6_546 no
O3 H8 2.694 7_546 no
O3 H8 3.352 4_554 no
O3 H8 4.216 6_556 no
O3 H8 4.729 7_556 no
O3 H8 5.739 1_565 no
O3 H9 0.950 . no
O3 H9 3.308 4_555 no
O3 H9 5.288 6_555 no
O3 H9 5.450 6_545 no
O3 H9 5.918 6_546 no
O3 H9 3.806 7_546 no
O3 H9 4.293 4_554 no
O3 H9 5.769 6_556 no
O3 H9 4.729 7_556 no
C1 C1 3.6652(2) 4_555 yes
C1 C1 4.896(5) 6_555 yes
C1 C1 4.896(5) 6_545 yes
C1 C1 3.6652(2) 4_554 yes
C1 C2 1.471(5) . yes
C1 C2 4.322(5) 4_555 yes
C1 C2 5.987(5) 6_545 yes
C1 C2 3.544(5) 4_554 yes
C1 C3 2.456(5) . yes
C1 C3 5.140(5) 4_555 yes
C1 C3 5.609(5) 1_545 yes
C1 C3 3.609(5) 4_554 yes
C1 C4 3.836(5) . yes
C1 C4 4.316(5) 4_554 yes
C1 C5 4.462(5) . yes
C1 C5 5.057(5) 4_554 yes
C1 C6 5.835(5) . yes
C1 C8 5.851(6) 4_554 yes
C1 C9 4.906(5) . yes
C1 C9 5.692(5) 1_545 yes
C1 C9 4.815(5) 4_554 yes
C1 C9 5.495(5) 4_564 yes
C1 H1 2.104 . no
C1 H1 4.396 4_555 no
C1 H1 4.015 4_554 no
C1 H2 2.580 . no
C1 H2 5.326 4_555 no
C1 H2 4.766 1_545 no
C1 H2 5.267 6_545 no
C1 H2 3.553 4_554 no
C1 H2 5.779 7_556 no
C1 H2 5.231 4_564 no
C1 H3 4.220 . no
C1 H3 5.915 4_555 no
C1 H3 5.230 4_554 no
C1 H6 5.836 4_564 no
C1 H7 4.838 . no
C1 H7 5.083 1_545 no
C1 H7 4.507 4_554 no
C1 H7 4.627 4_564 no
C1 H8 3.656 . no
C1 H8 3.495 6_555 no
C1 H8 4.992 6_545 no
C1 H8 2.886 7_546 no
C1 H8 5.549 1_554 no
C1 H8 2.909 4_554 no
C1 H8 5.509 6_556 no
C1 H8 4.439 7_556 no
C1 H9 3.922 . no
C1 H9 3.096 6_555 no
C1 H9 3.880 6_545 no
C1 H9 5.800 7_545 no
C1 H9 3.681 7_546 no
C1 H9 4.281 4_554 no
C1 H9 4.206 7_556 no
C2 C2 3.6774(6) 4_555 yes
C2 C2 3.6774(6) 4_554 yes
C2 C3 1.323(5) . yes
C2 C3 4.428(5) 4_555 yes
C2 C3 5.343(5) 1_545 yes
C2 C3 3.513(5) 4_554 yes
C2 C3 5.923(5) 4_564 yes
C2 C4 2.478(5) . yes
C2 C4 5.218(5) 4_555 yes
C2 C4 5.542(5) 1_545 yes
C2 C4 3.705(5) 4_554 yes
C2 C4 5.851(5) 4_564 yes
C2 C5 2.994(5) . yes
C2 C5 5.246(6) 4_555 yes
C2 C5 4.232(5) 4_554 yes
C2 C6 4.367(6) . yes
C2 C6 5.009(6) 4_554 yes
C2 C7 5.143(6) . yes
C2 C7 5.306(6) 4_554 yes
C2 C8 4.878(6) . yes
C2 C8 5.566(6) 1_545 yes
C2 C8 4.904(6) 4_554 yes
C2 C8 5.213(6) 4_564 yes
C2 C9 3.698(6) . yes
C2 C9 4.834(6) 1_545 yes
C2 C9 4.119(6) 4_554 yes
C2 C9 4.754(6) 4_564 yes
C2 H1 0.988 . no
C2 H1 3.542 4_555 no
C2 H1 3.933 4_554 no
C2 H1 5.659 1_565 no
C2 H2 1.957 . no
C2 H2 4.830 4_555 no
C2 H2 4.610 1_545 no
C2 H2 3.703 4_554 no
C2 H2 5.204 4_564 no
C2 H3 2.806 . no
C2 H3 4.676 4_555 no
C2 H3 4.511 4_554 no
C2 H4 5.034 . no
C2 H4 5.583 4_554 no
C2 H6 5.642 . no
C2 H6 5.255 1_545 no
C2 H6 5.502 4_554 no
C2 H6 4.689 4_564 no
C2 H7 3.822 . no
C2 H7 4.289 1_545 no
C2 H7 3.984 4_554 no
C2 H7 3.951 4_564 no
C2 H8 4.551 . no
C2 H8 4.396 6_555 no
C2 H8 5.778 6_545 no
C2 H8 3.652 7_546 no
C2 H8 4.298 4_554 no
C2 H8 5.598 6_556 no
C2 H8 4.832 7_556 no
C2 H9 5.164 . no
C2 H9 3.537 6_555 no
C2 H9 4.398 6_545 no
C2 H9 3.823 7_546 no
C2 H9 5.702 4_554 no
C2 H9 4.171 7_556 no
C3 C3 4.456(4) 4_555 yes
C3 C3 4.456(4) 4_554 yes
C3 C3 5.328(5) 4_564 yes
C3 C3 5.328(5) 4_565 yes
C3 C4 1.461(5) . yes
C3 C4 5.097(5) 4_555 yes
C3 C4 4.444(5) 4_554 yes
C3 C4 5.105(5) 4_564 yes
C3 C4 5.682(5) 4_565 yes
C3 C5 2.498(5) . yes
C3 C5 4.843(6) 4_555 yes
C3 C5 4.595(6) 4_554 yes
C3 C6 3.753(6) . yes
C3 C6 5.957(6) 4_555 yes
C3 C6 5.199(6) 4_554 yes
C3 C7 4.236(6) . yes
C3 C7 5.618(6) 4_554 yes
C3 C7 5.694(6) 4_564 yes
C3 C8 3.735(6) . yes
C3 C8 5.945(6) 1_545 yes
C3 C8 5.501(6) 4_554 yes
C3 C8 4.379(6) 4_564 yes
C3 C9 2.459(6) . yes
C3 C9 5.473(6) 1_545 yes
C3 C9 4.952(6) 4_554 yes
C3 C9 3.994(6) 4_564 yes
C3 C9 5.679(6) 4_565 yes
C3 H1 2.011 . no
C3 H1 3.039 4_555 no
C3 H1 4.407 4_554 no
C3 H1 4.570 1_565 no
C3 H2 0.973 . no
C3 H2 5.068 4_555 no
C3 H2 5.708 1_545 no
C3 H2 4.831 4_554 no
C3 H2 4.743 4_564 no
C3 H2 4.984 4_565 no
C3 H3 2.767 . no
C3 H3 4.082 4_555 no
C3 H3 4.735 4_554 no
C3 H3 5.343 1_565 no
C3 H4 4.575 . no
C3 H4 5.574 4_554 no
C3 H5 5.222 . no
C3 H6 4.419 . no
C3 H6 5.433 1_545 no
C3 H6 3.935 4_564 no
C3 H7 2.522 . no
C3 H7 4.936 1_545 no
C3 H7 4.986 4_554 no
C3 H7 3.223 4_564 no
C3 H7 5.596 4_565 no
C3 H8 5.190 . no
C3 H8 4.685 6_555 no
C3 H8 4.729 7_546 no
C3 H8 4.915 4_554 no
C3 H8 5.166 6_556 no
C3 H8 4.262 7_556 no
C3 H9 5.819 . no
C3 H9 3.414 6_555 no
C3 H9 5.718 6_545 no
C3 H9 4.762 7_546 no
C3 H9 5.645 6_556 no
C3 H9 3.353 7_556 no
C4 C4 4.662(5) 4_555 yes
C4 C4 4.662(5) 4_554 yes
C4 C4 5.081(5) 4_564 yes
C4 C4 5.081(5) 4_565 yes
C4 C5 1.382(6) . yes
C4 C5 4.045(6) 4_555 yes
C4 C5 4.501(6) 4_554 yes
C4 C5 5.573(6) 1_565 yes
C4 C5 5.683(6) 4_565 yes
C4 C6 2.394(6) . yes
C4 C6 4.953(6) 4_555 yes
C4 C6 4.723(6) 4_554 yes
C4 C6 5.948(6) 4_564 yes
C4 C7 2.776(6) . yes
C4 C7 5.073(6) 4_554 yes
C4 C7 4.937(6) 4_564 yes
C4 C8 2.411(6) . yes
C4 C8 5.425(6) 1_545 yes
C4 C8 5.215(6) 4_554 yes
C4 C8 3.726(6) 4_564 yes
C4 C8 5.501(6) 4_565 yes
C4 C9 1.395(6) . yes
C4 C9 5.951(6) 4_555 yes
C4 C9 5.299(6) 1_545 yes
C4 C9 5.035(6) 4_554 yes
C4 C9 3.814(6) 4_564 yes
C4 C9 4.961(6) 4_565 yes
C4 H1 2.698 . no
C4 H1 2.987 4_555 no
C4 H1 5.034 4_554 no
C4 H1 4.679 1_565 no
C4 H2 2.101 . no
C4 H2 5.237 4_555 no
C4 H2 5.596 4_554 no
C4 H2 5.315 4_564 no
C4 H2 4.936 4_565 no
C4 H3 2.109 . no
C4 H3 3.183 4_555 no
C4 H3 4.703 4_554 no
C4 H3 4.807 1_565 no
C4 H4 3.282 . no
C4 H4 5.498 2_555 no
C4 H4 5.100 4_555 no
C4 H4 4.912 4_554 no
C4 H4 5.406 3_556 no
C4 H4 5.938 1_565 no
C4 H5 3.762 . no
C4 H5 5.445 2_555 no
C4 H5 5.501 4_554 no
C4 H5 5.603 3_556 no
C4 H5 5.238 4_564 no
C4 H5 5.346 3_566 no
C4 H6 3.223 . no
C4 H6 4.754 1_545 no
C4 H6 5.875 4_554 no
C4 H6 3.130 4_564 no
C4 H6 5.563 4_565 no
C4 H7 1.937 . no
C4 H7 4.897 1_545 no
C4 H7 5.244 4_554 no
C4 H7 3.286 4_564 no
C4 H7 5.049 4_565 no
C4 H8 5.938 6_555 no
C4 H8 5.843 7_546 no
C4 H8 5.811 6_556 no
C4 H8 5.264 7_556 no
C4 H9 4.555 6_555 no
C4 H9 5.533 7_546 no
C4 H9 5.893 6_556 no
C4 H9 4.117 7_556 no
C5 C5 3.806(2) 4_555 yes
C5 C5 3.806(2) 4_554 yes
C5 C6 1.378(6) . yes
C5 C6 5.017(6) 2_555 yes
C5 C6 4.462(7) 4_555 yes
C5 C6 3.713(6) 4_554 yes
C5 C6 5.157(6) 3_556 yes
C5 C7 2.382(6) . yes
C5 C7 5.198(6) 2_555 yes
C5 C7 5.573(7) 4_555 yes
C5 C7 5.421(7) 1_545 yes
C5 C7 3.853(6) 4_554 yes
C5 C7 5.072(6) 3_556 yes
C5 C7 5.034(7) 4_564 yes
C5 C8 2.750(7) . yes
C5 C8 4.396(7) 1_545 yes
C5 C8 4.078(7) 4_554 yes
C5 C8 3.895(7) 4_564 yes
C5 C8 5.954(7) 4_565 yes
C5 C9 2.381(6) . yes
C5 C9 5.608(6) 4_555 yes
C5 C9 4.466(6) 1_545 yes
C5 C9 4.182(6) 4_554 yes
C5 C9 4.306(6) 4_564 yes
C5 C9 5.701(6) 4_565 yes
C5 H1 2.724 . no
C5 H1 3.647 4_555 no
C5 H1 5.082 4_554 no
C5 H1 5.821 1_565 no
C5 H2 3.346 . no
C5 H2 5.362 4_555 no
C5 H2 5.762 1_545 no
C5 H2 5.361 4_554 no
C5 H3 0.997 . no
C5 H3 3.122 4_555 no
C5 H3 4.223 4_554 no
C5 H3 5.614 1_565 no
C5 H4 2.095 . no
C5 H4 4.346 2_555 no
C5 H4 4.584 4_555 no
C5 H4 3.903 4_554 no
C5 H4 4.390 3_556 no
C5 H5 3.271 . no
C5 H5 4.706 2_555 no
C5 H5 5.741 1_545 no
C5 H5 4.187 4_554 no
C5 H5 5.792 2_556 no
C5 H5 4.303 3_556 no
C5 H5 5.154 4_564 no
C5 H5 5.249 3_566 no
C5 H6 3.695 . no
C5 H6 3.743 1_545 no
C5 H6 4.709 4_554 no
C5 H6 3.051 4_564 no
C5 H6 5.861 4_565 no
C5 H6 5.616 3_566 no
C5 H7 3.142 . no
C5 H7 4.272 1_545 no
C5 H7 4.509 4_554 no
C5 H7 3.935 4_564 no
C5 H7 5.837 4_565 no
C5 H9 5.522 6_555 no
C5 H9 5.643 7_546 no
C5 H9 5.480 7_556 no
C6 C6 4.057(9) 2_555 yes
C6 C6 3.951(4) 4_555 yes
C6 C6 3.951(4) 4_554 yes
C6 C6 3.934(9) 3_556 yes
C6 C7 1.361(7) . yes
C6 C7 4.384(6) 2_555 yes
C6 C7 5.083(7) 4_555 yes
C6 C7 5.331(7) 1_545 yes
C6 C7 3.969(7) 4_554 yes
C6 C7 5.445(7) 2_556 yes
C6 C7 4.066(7) 3_556 yes
C6 C7 4.836(7) 4_564 yes
C6 C7 5.785(7) 4_565 yes
C6 C7 4.916(7) 3_566 yes
C6 C8 2.362(7) . yes
C6 C8 5.539(7) 2_555 yes
C6 C8 5.861(7) 4_555 yes
C6 C8 4.495(7) 1_545 yes
C6 C8 4.495(7) 4_554 yes
C6 C8 5.359(7) 3_556 yes
C6 C8 3.986(7) 4_564 yes
C6 C8 5.481(7) 4_565 yes
C6 C8 4.940(7) 3_566 yes
C6 C9 2.737(6) . yes
C6 C9 5.703(7) 4_555 yes
C6 C9 4.962(7) 1_545 yes
C6 C9 4.970(7) 4_554 yes
C6 C9 4.785(7) 4_564 yes
C6 C9 5.543(7) 4_565 yes
C6 H1 4.068 . no
C6 H1 4.337 4_555 no
C6 H2 4.493 . no
C6 H3 2.016 . no
C6 H3 5.073 2_555 no
C6 H3 3.079 4_555 no
C6 H3 4.869 4_554 no
C6 H3 5.365 3_556 no
C6 H3 5.632 1_565 no
C6 H4 0.938 . no
C6 H4 3.509 2_555 no
C6 H4 3.818 4_555 no
C6 H4 3.864 4_554 no
C6 H4 5.759 2_556 no
C6 H4 3.125 3_556 no
C6 H4 5.862 1_565 no
C6 H5 2.041 . no
C6 H5 4.119 2_555 no
C6 H5 5.573 4_555 no
C6 H5 5.411 1_545 no
C6 H5 3.978 4_554 no
C6 H5 4.716 2_556 no
C6 H5 3.469 3_556 no
C6 H5 4.691 4_564 no
C6 H5 4.268 3_566 no
C6 H6 3.257 . no
C6 H6 3.718 1_545 no
C6 H6 5.048 4_554 no
C6 H6 5.868 3_556 no
C6 H6 3.124 4_564 no
C6 H6 5.355 4_565 no
C6 H6 4.326 3_566 no
C6 H7 3.607 . no
C6 H7 4.924 1_545 no
C6 H7 5.410 4_554 no
C6 H7 4.644 4_564 no
C6 H7 5.833 4_565 no
C7 C7 4.539(9) 2_555 yes
C7 C7 5.231(7) 4_555 yes
C7 C7 5.231(7) 4_554 yes
C7 C7 4.577(10) 2_556 yes
C7 C7 4.614(10) 3_556 yes
C7 C7 4.534(6) 4_564 yes
C7 C7 4.534(6) 4_565 yes
C7 C7 3.805(9) 3_566 yes
C7 C8 1.368(7) . yes
C7 C8 5.451(7) 2_555 yes
C7 C8 5.562(7) 1_545 yes
C7 C8 5.845(7) 4_554 yes
C7 C8 5.098(7) 2_556 yes
C7 C8 5.944(7) 3_556 yes
C7 C8 3.926(7) 4_564 yes
C7 C8 4.413(7) 4_565 yes
C7 C8 4.071(7) 3_566 yes
C7 C9 2.381(6) . yes
C7 C9 4.839(7) 4_564 yes
C7 C9 4.601(6) 4_565 yes
C7 C9 5.336(6) 3_566 yes
C7 H1 5.058 . no
C7 H1 4.474 4_555 no
C7 H1 5.896 1_565 no
C7 H2 4.752 . no
C7 H2 5.859 4_565 no
C7 H3 3.246 . no
C7 H3 5.346 2_555 no
C7 H3 3.089 4_555 no
C7 H3 5.818 4_554 no
C7 H3 5.021 3_556 no
C7 H3 4.874 1_565 no
C7 H3 5.525 4_565 no
C7 H4 1.900 . no
C7 H4 4.104 2_555 no
C7 H4 3.599 4_555 no
C7 H4 4.835 4_554 no
C7 H4 5.255 2_556 no
C7 H4 3.153 3_556 no
C7 H4 4.760 1_565 no
C7 H4 5.991 2_565 no
C7 H4 5.302 4_565 no
C7 H4 5.010 3_566 no
C7 H5 0.987 . no
C7 H5 4.379 2_555 no
C7 H5 5.635 4_555 no
C7 H5 5.158 4_554 no
C7 H5 3.790 2_556 no
C7 H5 4.258 3_556 no
C7 H5 4.283 4_564 no
C7 H5 4.847 4_565 no
C7 H5 3.142 3_566 no
C7 H6 2.084 . no
C7 H6 5.807 2_555 no
C7 H6 4.690 1_545 no
C7 H6 5.023 2_556 no
C7 H6 3.277 4_564 no
C7 H6 4.425 4_565 no
C7 H6 3.667 3_566 no
C7 H7 3.189 . no
C7 H7 5.987 1_545 no
C7 H7 4.811 4_564 no
C7 H7 5.052 4_565 no
C7 H7 5.853 3_566 no
C8 C8 5.594(10) 2_556 yes
C8 C8 3.751(2) 4_564 yes
C8 C8 3.751(2) 4_565 yes
C8 C8 4.734(10) 3_566 yes
C8 C9 1.381(6) . yes
C8 C9 4.411(7) 4_564 yes
C8 C9 3.624(6) 4_565 yes
C8 H1 5.059 . no
C8 H1 3.960 4_555 no
C8 H1 4.777 1_565 no
C8 H1 5.363 4_565 no
C8 H2 3.992 . no
C8 H2 4.600 4_565 no
C8 H3 3.742 . no
C8 H3 3.138 4_555 no
C8 H3 3.908 1_565 no
C8 H3 4.345 4_565 no
C8 H4 3.139 . no
C8 H4 5.290 2_555 no
C8 H4 4.210 4_555 no
C8 H4 5.677 4_554 no
C8 H4 5.890 2_556 no
C8 H4 4.428 3_556 no
C8 H4 5.953 4_564 no
C8 H4 4.117 1_565 no
C8 H4 5.923 2_565 no
C8 H4 4.576 4_565 no
C8 H4 4.777 3_566 no
C8 H5 2.049 . no
C8 H5 5.148 2_555 no
C8 H5 4.199 2_556 no
C8 H5 5.551 3_556 no
C8 H5 4.364 4_564 no
C8 H5 5.892 1_565 no
C8 H5 4.487 4_565 no
C8 H5 3.257 3_566 no
C8 H6 0.960 . no
C8 H6 5.525 1_545 no
C8 H6 5.363 2_556 no
C8 H6 3.343 4_564 no
C8 H6 3.993 4_565 no
C8 H6 4.564 3_566 no
C8 H7 2.011 . no
C8 H7 4.305 4_564 no
C8 H7 4.104 4_565 no
C8 H9 5.101 7_556 no
C9 C9 3.854(3) 4_564 yes
C9 C9 3.854(3) 4_565 yes
C9 H1 4.061 . no
C9 H1 3.198 4_555 no
C9 H1 4.029 1_565 no
C9 H1 5.081 4_565 no
C9 H2 2.616 . no
C9 H2 5.841 4_555 no
C9 H2 5.488 4_564 no
C9 H2 4.021 4_565 no
C9 H3 3.311 . no
C9 H3 3.195 4_555 no
C9 H3 5.680 4_554 no
C9 H3 3.841 1_565 no
C9 H3 4.664 4_565 no
C9 H4 3.662 . no
C9 H4 5.879 2_555 no
C9 H4 4.932 4_555 no
C9 H4 5.701 4_554 no
C9 H4 5.407 3_556 no
C9 H4 4.798 1_565 no
C9 H4 5.481 4_565 no
C9 H4 5.912 3_566 no
C9 H5 3.274 . no
C9 H5 5.618 2_555 no
C9 H5 5.386 2_556 no
C9 H5 4.834 4_564 no
C9 H5 5.547 4_565 no
C9 H5 4.448 3_566 no
C9 H6 1.963 . no
C9 H6 5.563 1_545 no
C9 H6 3.250 4_564 no
C9 H6 4.653 4_565 no
C9 H6 5.796 3_566 no
C9 H7 0.890 . no
C9 H7 5.991 1_545 no
C9 H7 3.497 4_564 no
C9 H7 4.106 4_565 no
C9 H8 5.666 6_556 no
C9 H8 5.168 7_556 no
C9 H9 5.058 6_555 no
C9 H9 5.431 6_556 no
C9 H9 3.875 7_556 no
